data_7016384
loop_
_publ_author_name
'Bedford, Robin B.'
'Chang, Yu-Ning'
'Haddow, Mairi F.'
'McMullin, Claire L.'

_publ_section_title
;
 Tuning ligand structure in chiral bis(phosphite) and mixed
 phosphite-phosphinite PCP-palladium pincer complexes.
;
_journal_issue 35
_journal_name_full 'Dalton transactions (Cambridge, England : 2003)'
_journal_page_first 9034
_journal_page_last 9041
_journal_paper_doi 10.1039/c1dt10356c
_journal_volume 40
_journal_year 2011
_chemical_absolute_configuration ad
_chemical_formula_moiety 'C60 H57 O4 P Si2, C6'
_chemical_formula_sum 'C66 H57 O4 P Si2'
_chemical_formula_weight 1001.27
_chemical_name_systematic
;
?
;
_space_group_IT_number 19
_symmetry_cell_setting orthorhombic
_symmetry_space_group_name_Hall 'P 2ac 2ab'
_symmetry_space_group_name_H-M 'P 21 21 21'
_atom_sites_solution_hydrogens geom
_atom_sites_solution_primary direct
_atom_sites_solution_secondary difmap
_audit_creation_method SHELXL-97
_cell_angle_alpha 90.00
_cell_angle_beta 90.00
_cell_angle_gamma 90.00
_cell_formula_units_Z 4
_cell_length_a 9.9513(10)
_cell_length_b 19.713(2)
_cell_length_c 28.496(3)
_cell_measurement_reflns_used 57889
_cell_measurement_temperature 100(2)
_cell_measurement_theta_max 65.18
_cell_measurement_theta_min 2.73
_cell_volume 5590.1(10)
_computing_cell_refinement 'Bruker PROTEUM'
_computing_data_collection 'Bruker PROTEUM'
_computing_data_reduction 'Bruker SAINT'
_computing_molecular_graphics 'Bruker ShelXTL'
_computing_publication_material 'Bruker ShelXTL'
_computing_structure_refinement 'SHELXL-97 (Sheldrick, 2008)'
_computing_structure_solution 'SHELXS-97 (Sheldrick, 2008)'
_diffrn_ambient_temperature 100(2)
_diffrn_measured_fraction_theta_full 0.995
_diffrn_measured_fraction_theta_max 0.995
_diffrn_measurement_device_type 'Bruker Microstar CCD area detector'
_diffrn_measurement_method 'phi and omega scans'
_diffrn_radiation_monochromator graphite
_diffrn_radiation_source 'rotating anode'
_diffrn_radiation_type CuK\a
_diffrn_radiation_wavelength 1.54178
_diffrn_reflns_av_R_equivalents 0.0000
_diffrn_reflns_av_sigmaI/netI 0.0847
_diffrn_reflns_limit_h_max 11
_diffrn_reflns_limit_h_min -11
_diffrn_reflns_limit_k_max 23
_diffrn_reflns_limit_k_min -23
_diffrn_reflns_limit_l_max 32
_diffrn_reflns_limit_l_min -32
_diffrn_reflns_number 57780
_diffrn_reflns_theta_full 65.18
_diffrn_reflns_theta_max 65.18
_diffrn_reflns_theta_min 2.73
_exptl_absorpt_coefficient_mu 1.217
_exptl_absorpt_correction_T_max 0.7523
_exptl_absorpt_correction_T_min 0.5716
_exptl_absorpt_correction_type multi-scan
_exptl_absorpt_process_details 'TWINABS 2008/2 (Sheldrick, G.M., 2008)'
_exptl_crystal_colour colourless
_exptl_crystal_density_diffrn 1.190
_exptl_crystal_density_method 'not measured'
_exptl_crystal_description cut-block
_exptl_crystal_F_000 2112
_exptl_crystal_size_max 0.17
_exptl_crystal_size_mid 0.06
_exptl_crystal_size_min 0.06
_refine_diff_density_max 0.742
_refine_diff_density_min -0.298
_refine_diff_density_rms 0.066
_refine_ls_abs_structure_details 'Flack H D (1983), Acta Cryst. A39, 876-881'
_refine_ls_abs_structure_Flack 0.001(10)
_refine_ls_extinction_method none
_refine_ls_goodness_of_fit_ref 1.043
_refine_ls_hydrogen_treatment constr
_refine_ls_matrix_type full
_refine_ls_number_parameters 670
_refine_ls_number_reflns 57780
_refine_ls_number_restraints 0
_refine_ls_restrained_S_all 1.043
_refine_ls_R_factor_all 0.0641
_refine_ls_R_factor_gt 0.0536
_refine_ls_shift/su_max 0.030
_refine_ls_shift/su_mean 0.000
_refine_ls_structure_factor_coef Fsqd
_refine_ls_weighting_details 'calc w=1/[\s^2^(Fo^2^)+(0.0752P)^2^+0.0000P] where P=(Fo^2^+2Fc^2^)/3'
_refine_ls_weighting_scheme calc
_refine_ls_wR_factor_gt 0.1352
_refine_ls_wR_factor_ref 0.1437
_reflns_number_gt 50192
_reflns_number_total 57780
_reflns_threshold_expression >2sigma(I)
_cod_data_source_file c1dt10356c.txt
_cod_data_source_block 8b
_cod_database_code 7016384

loop_
_symmetry_equiv_pos_as_xyz
'x, y, z'
'-x+1/2, -y, z+1/2'
'-x, y+1/2, -z+1/2'
'x+1/2, -y+1/2, -z'

loop_
_atom_site_label
_atom_site_type_symbol
_atom_site_fract_x
_atom_site_fract_y
_atom_site_fract_z
_atom_site_U_iso_or_equiv
_atom_site_adp_type
_atom_site_occupancy
_atom_site_symmetry_multiplicity
_atom_site_calc_flag
_atom_site_refinement_flags
P1 P 0.87261(4) 0.146663(18) 0.779602(16) 0.02298(11) Uani 1 1 d .
Si1 Si 0.91809(4) 0.204981(19) 0.922874(18) 0.02514(11) Uani 1 1 d .
Si2 Si 0.67532(4) 0.08046(2) 0.658746(18) 0.02665(12) Uani 1 1 d .
O1 O 0.80639(10) 0.19568(4) 0.81886(4) 0.0217(3) Uani 1 1 d .
O2 O 0.74244(10) 0.10162(4) 0.76157(4) 0.0240(3) Uani 1 1 d .
O3 O 0.92840(10) 0.08764(4) 0.81457(4) 0.0232(3) Uani 1 1 d .
O4 O 1.32251(10) 0.02708(5) 0.72785(4) 0.0306(3) Uani 1 1 d .
H4 H 1.3252 0.0696 0.7261 0.046 Uiso 1 1 calc R
C1 C 1.12447(14) 0.05553(7) 0.77094(6) 0.0227(4) Uani 1 1 d .
H1 H 1.1342 0.1013 0.7610 0.027 Uiso 1 1 calc R
C2 C 1.01842(15) 0.03772(7) 0.79983(6) 0.0230(4) Uani 1 1 d .
C3 C 1.00312(14) -0.02829(7) 0.81670(6) 0.0217(4) Uani 1 1 d .
C4 C 1.09867(15) -0.07464(7) 0.79997(6) 0.0241(4) Uani 1 1 d .
H4A H 1.0900 -0.1203 0.8102 0.029 Uiso 1 1 calc R
C5 C 1.20549(15) -0.06005(6) 0.76971(6) 0.0238(4) Uani 1 1 d .
C6 C 1.21593(15) 0.00767(7) 0.75644(6) 0.0244(4) Uani 1 1 d .
C7 C 0.89147(16) -0.04998(7) 0.85074(6) 0.0255(4) Uani 1 1 d .
C8 C 0.75300(16) -0.04376(8) 0.82737(7) 0.0340(5) Uani 1 1 d .
H8A H 0.6831 -0.0572 0.8497 0.051 Uiso 1 1 calc R
H8B H 0.7493 -0.0734 0.7998 0.051 Uiso 1 1 calc R
H8C H 0.7382 0.0033 0.8177 0.051 Uiso 1 1 calc R
C9 C 0.89519(17) -0.00600(7) 0.89506(6) 0.0315(4) Uani 1 1 d .
H9A H 0.8735 0.0410 0.8869 0.047 Uiso 1 1 calc R
H9B H 0.9852 -0.0079 0.9089 0.047 Uiso 1 1 calc R
H9C H 0.8293 -0.0230 0.9177 0.047 Uiso 1 1 calc R
C10 C 0.90980(18) -0.12350(7) 0.86738(6) 0.0314(4) Uani 1 1 d .
H10A H 0.9971 -0.1281 0.8830 0.047 Uiso 1 1 calc R
H10B H 0.9061 -0.1541 0.8403 0.047 Uiso 1 1 calc R
H10C H 0.8379 -0.1352 0.8895 0.047 Uiso 1 1 calc R
C11 C 1.30730(16) -0.11516(7) 0.75414(7) 0.0296(4) Uani 1 1 d .
C12 C 1.30886(19) -0.12075(8) 0.70085(7) 0.0412(5) Uani 1 1 d .
H12A H 1.3360 -0.0772 0.6873 0.062 Uiso 1 1 calc R
H12B H 1.2188 -0.1327 0.6896 0.062 Uiso 1 1 calc R
H12C H 1.3728 -0.1560 0.6913 0.062 Uiso 1 1 calc R
C13 C 1.44588(16) -0.09767(8) 0.77327(7) 0.0362(5) Uani 1 1 d .
H13A H 1.5106 -0.1322 0.7632 0.054 Uiso 1 1 calc R
H13B H 1.4426 -0.0963 0.8076 0.054 Uiso 1 1 calc R
H13C H 1.4737 -0.0532 0.7613 0.054 Uiso 1 1 calc R
C14 C 1.26799(17) -0.18503(7) 0.77288(7) 0.0373(5) Uani 1 1 d .
H14A H 1.3344 -0.2187 0.7627 0.056 Uiso 1 1 calc R
H14B H 1.1792 -0.1975 0.7607 0.056 Uiso 1 1 calc R
H14C H 1.2651 -0.1837 0.8072 0.056 Uiso 1 1 calc R
C15 C 0.71360(15) 0.17051(7) 0.85206(6) 0.0210(4) Uani 1 1 d .
C16 C 0.75338(15) 0.16974(7) 0.90001(6) 0.0223(4) Uani 1 1 d .
C17 C 0.66366(15) 0.14272(7) 0.93071(6) 0.0257(4) Uani 1 1 d .
H17 H 0.6840 0.1442 0.9633 0.031 Uiso 1 1 calc R
C18 C 0.54119(16) 0.11246(7) 0.91640(6) 0.0234(4) Uani 1 1 d .
C19 C 0.45470(16) 0.07927(8) 0.94872(7) 0.0324(4) Uani 1 1 d .
H19 H 0.4756 0.0799 0.9812 0.039 Uiso 1 1 calc R
C20 C 0.34184(18) 0.04638(8) 0.93367(8) 0.0387(5) Uani 1 1 d .
H20 H 0.2841 0.0246 0.9555 0.046 Uiso 1 1 calc R
C21 C 0.31250(18) 0.04527(8) 0.88567(7) 0.0336(5) Uani 1 1 d .
H21 H 0.2370 0.0202 0.8750 0.040 Uiso 1 1 calc R
C22 C 0.38904(15) 0.07909(7) 0.85398(7) 0.0284(4) Uani 1 1 d .
H22 H 0.3646 0.0787 0.8218 0.034 Uiso 1 1 calc R
C23 C 0.50498(16) 0.11500(7) 0.86848(6) 0.0242(4) Uani 1 1 d .
C24 C 0.59047(15) 0.14976(7) 0.83601(6) 0.0222(4) Uani 1 1 d .
C25 C 0.54814(14) 0.16073(7) 0.78686(6) 0.0209(4) Uani 1 1 d .
C26 C 0.42952(15) 0.19933(7) 0.77496(6) 0.0229(4) Uani 1 1 d .
C27 C 0.35186(16) 0.23293(7) 0.80893(7) 0.0304(4) Uani 1 1 d .
H27 H 0.3752 0.2289 0.8411 0.036 Uiso 1 1 calc R
C28 C 0.24307(17) 0.27136(8) 0.79636(7) 0.0324(4) Uani 1 1 d .
H28 H 0.1921 0.2936 0.8200 0.039 Uiso 1 1 calc R
C29 C 0.20619(17) 0.27830(8) 0.74963(7) 0.0310(4) Uani 1 1 d .
H29 H 0.1303 0.3050 0.7414 0.037 Uiso 1 1 calc R
C30 C 0.27953(16) 0.24644(7) 0.71537(7) 0.0275(4) Uani 1 1 d .
H30 H 0.2541 0.2512 0.6834 0.033 Uiso 1 1 calc R
C31 C 0.39382(14) 0.20615(7) 0.72726(6) 0.0218(4) Uani 1 1 d .
C32 C 0.46952(15) 0.17184(7) 0.69198(6) 0.0230(4) Uani 1 1 d .
H32 H 0.4406 0.1745 0.6603 0.028 Uiso 1 1 calc R
C33 C 0.58291(15) 0.13500(7) 0.70242(6) 0.0211(4) Uani 1 1 d .
C34 C 0.62232(15) 0.13419(6) 0.75047(6) 0.0227(4) Uani 1 1 d .
C35 C 1.07138(17) 0.17008(8) 0.89445(7) 0.0342(5) Uani 1 1 d .
H35A H 1.0765 0.1863 0.8620 0.051 Uiso 1 1 calc R
H35B H 1.0673 0.1204 0.8946 0.051 Uiso 1 1 calc R
H35C H 1.1511 0.1851 0.9117 0.051 Uiso 1 1 calc R
C36 C 0.91876(17) 0.29997(8) 0.91851(6) 0.0283(4) Uani 1 1 d .
C37 C 1.04045(18) 0.33616(8) 0.91691(7) 0.0367(5) Uani 1 1 d .
H37 H 1.1229 0.3120 0.9151 0.044 Uiso 1 1 calc R
C38 C 1.04226(19) 0.40622(8) 0.91796(7) 0.0385(5) Uani 1 1 d .
H38 H 1.1255 0.4298 0.9168 0.046 Uiso 1 1 calc R
C39 C 0.9232(2) 0.44211(8) 0.92072(7) 0.0410(5) Uani 1 1 d .
H39 H 0.9243 0.4903 0.9216 0.049 Uiso 1 1 calc R
C40 C 0.80280(19) 0.40765(8) 0.92220(8) 0.0463(6) Uani 1 1 d .
H40 H 0.7208 0.4322 0.9241 0.056 Uiso 1 1 calc R
C41 C 0.80090(18) 0.33726(8) 0.92095(8) 0.0415(5) Uani 1 1 d .
H41 H 0.7171 0.3142 0.9218 0.050 Uiso 1 1 calc R
C42 C 0.92373(15) 0.18258(7) 0.98705(6) 0.0243(4) Uani 1 1 d .
C43 C 0.92329(18) 0.23209(8) 1.02135(7) 0.0336(4) Uani 1 1 d .
H43 H 0.9182 0.2784 1.0122 0.040 Uiso 1 1 calc R
C44 C 0.9300(2) 0.21626(8) 1.06853(7) 0.0452(5) Uani 1 1 d .
H44 H 0.9331 0.2516 1.0912 0.054 Uiso 1 1 calc R
C45 C 0.93208(17) 0.14965(8) 1.08295(7) 0.0378(5) Uani 1 1 d .
H45 H 0.9337 0.1388 1.1154 0.045 Uiso 1 1 calc R
C46 C 0.93179(18) 0.09877(8) 1.04949(7) 0.0361(5) Uani 1 1 d .
H46 H 0.9330 0.0525 1.0588 0.043 Uiso 1 1 calc R
C47 C 0.92971(18) 0.11551(8) 1.00259(7) 0.0349(5) Uani 1 1 d .
H47 H 0.9325 0.0801 0.9800 0.042 Uiso 1 1 calc R
C48 C 0.67618(18) -0.00896(7) 0.68081(7) 0.0375(5) Uani 1 1 d .
H48A H 0.7228 -0.0381 0.6582 0.056 Uiso 1 1 calc R
H48B H 0.5835 -0.0248 0.6847 0.056 Uiso 1 1 calc R
H48C H 0.7227 -0.0108 0.7111 0.056 Uiso 1 1 calc R
C49 C 0.58156(16) 0.08362(7) 0.60146(6) 0.0280(4) Uani 1 1 d .
C50 C 0.44560(17) 0.06676(7) 0.59918(7) 0.0323(4) Uani 1 1 d .
H50 H 0.3995 0.0549 0.6272 0.039 Uiso 1 1 calc R
C51 C 0.3759(2) 0.06686(8) 0.55683(7) 0.0384(5) Uani 1 1 d .
H51 H 0.2829 0.0561 0.5564 0.046 Uiso 1 1 calc R
C52 C 0.4394(2) 0.08207(9) 0.51641(8) 0.0463(5) Uani 1 1 d .
H52 H 0.3914 0.0816 0.4876 0.056 Uiso 1 1 calc R
C53 C 0.5738(2) 0.09824(9) 0.51695(8) 0.0514(6) Uani 1 1 d .
H53 H 0.6185 0.1089 0.4884 0.062 Uiso 1 1 calc R
C54 C 0.64429(19) 0.09914(8) 0.55894(7) 0.0391(5) Uani 1 1 d .
H54 H 0.7371 0.1105 0.5588 0.047 Uiso 1 1 calc R
C55 C 0.84966(16) 0.11209(7) 0.64922(6) 0.0300(4) Uani 1 1 d .
C56 C 0.87291(19) 0.17646(8) 0.62969(7) 0.0421(5) Uani 1 1 d .
H56 H 0.7992 0.2061 0.6244 0.050 Uiso 1 1 calc R
C57 C 1.0011(2) 0.19743(9) 0.61810(9) 0.0539(6) Uani 1 1 d .
H57 H 1.0149 0.2408 0.6043 0.065 Uiso 1 1 calc R
C58 C 1.11024(18) 0.15476(10) 0.62672(8) 0.0489(6) Uani 1 1 d .
H58 H 1.1986 0.1689 0.6188 0.059 Uiso 1 1 calc R
C59 C 1.08953(19) 0.09275(10) 0.64653(8) 0.0467(5) Uani 1 1 d .
H59 H 1.1641 0.0641 0.6529 0.056 Uiso 1 1 calc R
C60 C 0.96166(17) 0.07099(9) 0.65745(8) 0.0413(5) Uani 1 1 d .
H60 H 0.9494 0.0273 0.6708 0.050 Uiso 1 1 calc R
C61 C 0.4882(8) 0.3072(3) 0.5817(3) 0.315(5) Uani 1 1 d .
C62 C 0.3911(5) 0.26574(16) 0.56325(17) 0.1425(17) Uani 1 1 d .
C63 C 0.4526(12) 0.2967(4) 0.51595(19) 0.339(6) Uani 1 1 d .
C64 C 0.6541(9) 0.3185(5) 0.5520(5) 0.476(10) Uani 1 1 d .
C65 C 0.4817(6) 0.3897(4) 0.5089(3) 0.259(4) Uani 1 1 d .
C66 C 0.542(2) 0.3622(3) 0.5656(3) 0.633(15) Uani 1 1 d .

loop_
_atom_site_aniso_label
_atom_site_aniso_U_11
_atom_site_aniso_U_22
_atom_site_aniso_U_33
_atom_site_aniso_U_23
_atom_site_aniso_U_13
_atom_site_aniso_U_12
P1 0.0223(2) 0.02417(18) 0.0224(3) -0.00035(19) 0.0011(2) 0.00289(16)
Si1 0.0246(2) 0.0284(2) 0.0224(3) -0.0027(2) -0.0015(2) -0.00214(18)
Si2 0.0277(2) 0.0286(2) 0.0237(3) -0.0047(2) 0.0027(2) -0.00020(18)
O1 0.0204(6) 0.0240(5) 0.0207(7) -0.0029(5) 0.0011(5) -0.0020(4)
O2 0.0248(6) 0.0258(5) 0.0214(7) -0.0033(5) -0.0002(5) 0.0039(4)
O3 0.0234(6) 0.0214(5) 0.0247(7) -0.0008(5) -0.0003(5) 0.0027(4)
O4 0.0264(6) 0.0293(5) 0.0362(8) 0.0048(6) 0.0077(6) -0.0013(5)
C1 0.0210(8) 0.0221(7) 0.0250(11) 0.0027(7) 0.0001(8) 0.0005(6)
C2 0.0215(9) 0.0220(7) 0.0256(12) -0.0078(7) -0.0061(8) 0.0007(6)
C3 0.0194(8) 0.0241(7) 0.0218(11) 0.0000(7) -0.0041(8) -0.0016(6)
C4 0.0210(9) 0.0219(7) 0.0295(11) 0.0012(7) -0.0082(8) -0.0032(6)
C5 0.0198(9) 0.0236(7) 0.0280(12) -0.0030(7) -0.0052(8) 0.0011(6)
C6 0.0193(9) 0.0308(8) 0.0231(12) 0.0026(8) 0.0016(8) -0.0039(7)
C7 0.0251(9) 0.0259(7) 0.0254(12) -0.0017(8) 0.0021(8) -0.0002(6)
C8 0.0271(10) 0.0370(9) 0.0380(14) 0.0061(9) 0.0021(9) -0.0026(7)
C9 0.0389(11) 0.0331(8) 0.0226(12) 0.0015(8) 0.0021(9) 0.0008(7)
C10 0.0323(10) 0.0314(8) 0.0304(12) 0.0008(8) 0.0032(9) -0.0019(7)
C11 0.0268(9) 0.0269(8) 0.0351(13) -0.0015(8) 0.0001(9) 0.0019(7)
C12 0.0435(11) 0.0413(9) 0.0387(14) -0.0087(9) 0.0104(10) 0.0019(8)
C13 0.0297(10) 0.0393(9) 0.0397(14) 0.0036(9) 0.0051(9) 0.0104(7)
C14 0.0341(10) 0.0278(8) 0.0501(15) -0.0044(9) 0.0068(10) 0.0089(7)
C15 0.0231(9) 0.0204(7) 0.0195(11) -0.0005(7) 0.0027(8) 0.0017(6)
C16 0.0247(9) 0.0207(7) 0.0214(12) -0.0037(7) 0.0011(8) 0.0020(6)
C17 0.0312(9) 0.0298(8) 0.0160(11) -0.0045(8) -0.0003(8) 0.0022(7)
C18 0.0278(9) 0.0288(8) 0.0137(11) -0.0013(8) 0.0006(8) -0.0002(7)
C19 0.0348(11) 0.0407(9) 0.0218(12) 0.0011(8) -0.0023(9) -0.0095(8)
C20 0.0355(11) 0.0458(10) 0.0347(14) 0.0048(9) 0.0034(10) -0.0083(8)
C21 0.0281(10) 0.0341(9) 0.0386(14) -0.0009(9) 0.0023(9) -0.0079(7)
C22 0.0249(9) 0.0331(8) 0.0271(12) -0.0004(8) -0.0019(8) -0.0022(7)
C23 0.0253(9) 0.0245(8) 0.0228(12) -0.0019(8) -0.0001(8) -0.0003(7)
C24 0.0245(9) 0.0233(7) 0.0189(11) -0.0028(7) 0.0025(8) 0.0035(7)
C25 0.0205(8) 0.0240(7) 0.0183(11) -0.0022(7) -0.0033(7) -0.0012(6)
C26 0.0248(8) 0.0231(7) 0.0209(11) -0.0005(8) 0.0026(8) -0.0026(6)
C27 0.0308(10) 0.0375(8) 0.0230(12) -0.0025(8) 0.0005(8) 0.0040(7)
C28 0.0315(10) 0.0422(9) 0.0235(12) -0.0009(8) 0.0033(9) 0.0121(8)
C29 0.0266(10) 0.0345(9) 0.0319(13) 0.0023(8) -0.0021(9) 0.0093(7)
C30 0.0299(9) 0.0306(8) 0.0220(12) 0.0015(8) -0.0030(8) 0.0020(7)
C31 0.0204(9) 0.0238(7) 0.0211(11) -0.0003(7) 0.0033(8) -0.0014(6)
C32 0.0279(9) 0.0250(7) 0.0163(11) -0.0025(7) 0.0000(8) -0.0039(7)
C33 0.0206(8) 0.0255(7) 0.0172(10) -0.0005(7) 0.0011(8) -0.0021(6)
C34 0.0215(8) 0.0188(7) 0.0278(12) 0.0004(7) 0.0003(8) -0.0019(6)
C35 0.0300(10) 0.0360(9) 0.0367(13) -0.0059(8) -0.0004(9) -0.0007(7)
C36 0.0281(9) 0.0382(8) 0.0188(11) 0.0032(8) -0.0040(8) -0.0055(7)
C37 0.0356(10) 0.0376(9) 0.0370(14) -0.0035(9) 0.0062(9) -0.0021(7)
C38 0.0393(11) 0.0380(9) 0.0383(14) 0.0000(9) 0.0074(10) -0.0131(8)
C39 0.0520(12) 0.0317(8) 0.0392(14) 0.0075(9) -0.0027(11) -0.0067(9)
C40 0.0391(11) 0.0334(9) 0.0663(17) 0.0120(10) -0.0156(11) 0.0016(8)
C41 0.0307(10) 0.0392(10) 0.0547(16) -0.0002(10) -0.0130(10) -0.0033(8)
C42 0.0165(8) 0.0315(8) 0.0248(11) -0.0079(8) -0.0054(8) 0.0025(6)
C43 0.0443(11) 0.0293(8) 0.0273(13) -0.0021(8) -0.0001(10) -0.0017(8)
C44 0.0718(14) 0.0405(10) 0.0232(14) -0.0074(9) 0.0072(11) -0.0087(9)
C45 0.0397(10) 0.0510(10) 0.0225(12) 0.0037(9) 0.0000(9) -0.0071(9)
C46 0.0380(10) 0.0343(9) 0.0358(14) 0.0061(9) -0.0062(10) 0.0012(8)
C47 0.0425(11) 0.0296(8) 0.0326(14) -0.0049(8) 0.0005(10) 0.0025(8)
C48 0.0413(11) 0.0350(8) 0.0363(14) -0.0132(9) -0.0017(10) 0.0023(8)
C49 0.0279(9) 0.0291(8) 0.0271(12) -0.0022(8) 0.0014(9) -0.0001(7)
C50 0.0368(11) 0.0308(8) 0.0293(13) -0.0048(8) 0.0011(9) 0.0005(7)
C51 0.0424(11) 0.0364(9) 0.0365(14) -0.0052(9) -0.0092(11) 0.0004(8)
C52 0.0560(14) 0.0462(10) 0.0366(15) -0.0016(10) -0.0165(11) -0.0005(10)
C53 0.0765(16) 0.0617(12) 0.0161(12) 0.0023(10) 0.0015(11) -0.0163(11)
C54 0.0437(12) 0.0488(10) 0.0249(13) -0.0052(9) 0.0028(10) -0.0122(8)
C55 0.0305(10) 0.0317(8) 0.0279(12) -0.0105(8) 0.0019(9) -0.0020(7)
C56 0.0383(11) 0.0367(9) 0.0512(16) -0.0163(9) 0.0075(10) -0.0052(8)
C57 0.0508(14) 0.0391(10) 0.0719(19) -0.0163(11) 0.0090(12) -0.0171(10)
C58 0.0257(11) 0.0658(13) 0.0551(16) -0.0313(11) 0.0072(10) -0.0144(10)
C59 0.0294(11) 0.0696(13) 0.0411(15) -0.0119(11) -0.0057(10) 0.0036(9)
C60 0.0319(11) 0.0530(11) 0.0391(14) -0.0091(10) -0.0033(10) 0.0055(8)
C61 0.296(8) 0.090(3) 0.559(17) -0.013(6) 0.046(10) -0.048(4)
C62 0.196(4) 0.0726(19) 0.159(4) 0.017(2) 0.085(4) 0.003(2)
C63 0.696(18) 0.233(6) 0.087(4) 0.040(4) -0.004(7) 0.284(9)
C64 0.303(8) 0.373(10) 0.75(2) 0.412(13) 0.322(12) 0.266(8)
C65 0.232(6) 0.304(8) 0.242(7) -0.180(6) -0.134(6) 0.025(5)
C66 1.42(4) 0.143(4) 0.334(11) -0.144(6) 0.573(18) -0.337(11)

loop_
_atom_type_symbol
_atom_type_description
_atom_type_scat_dispersion_real
_atom_type_scat_dispersion_imag
_atom_type_scat_source
C C 0.0181 0.0091 'International Tables Vol C Tables 4.2.6.8 and 6.1.1.4'
H H 0.0000 0.0000 'International Tables Vol C Tables 4.2.6.8 and 6.1.1.4'
O O 0.0492 0.0322 'International Tables Vol C Tables 4.2.6.8 and 6.1.1.4'
Si Si 0.2541 0.3302 'International Tables Vol C Tables 4.2.6.8 and 6.1.1.4'
P P 0.2955 0.4335 'International Tables Vol C Tables 4.2.6.8 and 6.1.1.4'

loop_
_geom_angle_atom_site_label_1
_geom_angle_atom_site_label_2
_geom_angle_atom_site_label_3
_geom_angle
O1 P1 O3 98.18(6)
O1 P1 O2 102.50(5)
O3 P1 O2 94.22(5)
C35 Si1 C36 109.72(7)
C35 Si1 C42 108.18(8)
C36 Si1 C42 107.36(7)
C35 Si1 C16 115.09(7)
C36 Si1 C16 110.24(7)
C42 Si1 C16 105.89(7)
C55 Si2 C48 111.09(7)
C55 Si2 C49 108.92(8)
C48 Si2 C49 108.97(8)
C55 Si2 C33 111.07(7)
C48 Si2 C33 108.52(8)
C49 Si2 C33 108.19(7)
C15 O1 P1 121.30(8)
C34 O2 P1 119.71(8)
C2 O3 P1 122.57(10)
C6 O4 H4 109.5
C6 C1 C2 120.65(13)
C6 C1 H1 119.7
C2 C1 H1 119.7
C1 C2 O3 119.32(12)
C1 C2 C3 121.65(13)
O3 C2 C3 118.94(14)
C2 C3 C4 114.61(15)
C2 C3 C7 123.79(13)
C4 C3 C7 121.59(13)
C5 C4 C3 126.22(13)
C5 C4 H4A 116.9
C3 C4 H4A 116.9
C6 C5 C4 114.93(13)
C6 C5 C11 123.08(14)
C4 C5 C11 121.94(12)
C1 C6 O4 119.49(12)
C1 C6 C5 121.83(14)
O4 C6 C5 118.68(13)
C9 C7 C8 109.51(13)
C9 C7 C3 110.22(13)
C8 C7 C3 110.68(14)
C9 C7 C10 106.04(14)
C8 C7 C10 108.42(12)
C3 C7 C10 111.84(12)
C7 C8 H8A 109.5
C7 C8 H8B 109.5
H8A C8 H8B 109.5
C7 C8 H8C 109.5
H8A C8 H8C 109.5
H8B C8 H8C 109.5
C7 C9 H9A 109.5
C7 C9 H9B 109.5
H9A C9 H9B 109.5
C7 C9 H9C 109.5
H9A C9 H9C 109.5
H9B C9 H9C 109.5
C7 C10 H10A 109.5
C7 C10 H10B 109.5
H10A C10 H10B 109.5
C7 C10 H10C 109.5
H10A C10 H10C 109.5
H10B C10 H10C 109.5
C13 C11 C12 111.37(16)
C13 C11 C14 108.11(14)
C12 C11 C14 106.62(14)
C13 C11 C5 109.32(13)
C12 C11 C5 110.05(14)
C14 C11 C5 111.36(14)
C11 C12 H12A 109.5
C11 C12 H12B 109.5
H12A C12 H12B 109.5
C11 C12 H12C 109.5
H12A C12 H12C 109.5
H12B C12 H12C 109.5
C11 C13 H13A 109.5
C11 C13 H13B 109.5
H13A C13 H13B 109.5
C11 C13 H13C 109.5
H13A C13 H13C 109.5
H13B C13 H13C 109.5
C11 C14 H14A 109.5
C11 C14 H14B 109.5
H14A C14 H14B 109.5
C11 C14 H14C 109.5
H14A C14 H14C 109.5
H14B C14 H14C 109.5
C24 C15 O1 117.77(15)
C24 C15 C16 124.49(15)
O1 C15 C16 117.73(13)
C17 C16 C15 116.09(14)
C17 C16 Si1 119.37(13)
C15 C16 Si1 124.53(12)
C16 C17 C18 123.02(17)
C16 C17 H17 118.5
C18 C17 H17 118.5
C23 C18 C17 118.85(15)
C23 C18 C19 119.23(15)
C17 C18 C19 121.92(17)
C20 C19 C18 120.90(18)
C20 C19 H19 119.6
C18 C19 H19 119.6
C19 C20 C21 119.08(17)
C19 C20 H20 120.5
C21 C20 H20 120.5
C22 C21 C20 121.74(17)
C22 C21 H21 119.1
C20 C21 H21 119.1
C21 C22 C23 120.62(18)
C21 C22 H22 119.7
C23 C22 H22 119.7
C18 C23 C22 118.18(15)
C18 C23 C24 119.34(15)
C22 C23 C24 122.36(16)
C15 C24 C23 117.29(16)
C15 C24 C25 121.83(15)
C23 C24 C25 120.86(14)
C34 C25 C26 117.49(15)
C34 C25 C24 120.35(13)
C26 C25 C24 122.15(14)
C27 C26 C31 118.71(15)
C27 C26 C25 122.42(16)
C31 C26 C25 118.81(14)
C28 C27 C26 121.04(18)
C28 C27 H27 119.5
C26 C27 H27 119.5
C27 C28 C29 120.98(17)
C27 C28 H28 119.5
C29 C28 H28 119.5
C30 C29 C28 119.81(15)
C30 C29 H29 120.1
C28 C29 H29 120.1
C29 C30 C31 120.64(17)
C29 C30 H30 119.7
C31 C30 H30 119.7
C26 C31 C32 120.04(14)
C26 C31 C30 118.82(15)
C32 C31 C30 121.13(16)
C33 C32 C31 122.10(16)
C33 C32 H32 118.9
C31 C32 H32 118.9
C32 C33 C34 116.11(15)
C32 C33 Si2 124.00(13)
C34 C33 Si2 119.61(11)
C25 C34 O2 117.66(15)
C25 C34 C33 124.91(14)
O2 C34 C33 117.37(14)
Si1 C35 H35A 109.5
Si1 C35 H35B 109.5
H35A C35 H35B 109.5
Si1 C35 H35C 109.5
H35A C35 H35C 109.5
H35B C35 H35C 109.5
C41 C36 C37 117.46(14)
C41 C36 Si1 121.53(12)
C37 C36 Si1 120.76(12)
C38 C37 C36 121.18(16)
C38 C37 H37 119.4
C36 C37 H37 119.4
C37 C38 C39 120.11(15)
C37 C38 H38 119.9
C39 C38 H38 119.9
C40 C39 C38 119.66(14)
C40 C39 H39 120.2
C38 C39 H39 120.2
C39 C40 C41 120.26(16)
C39 C40 H40 119.9
C41 C40 H40 119.9
C36 C41 C40 121.33(15)
C36 C41 H41 119.3
C40 C41 H41 119.3
C43 C42 C47 116.42(17)
C43 C42 Si1 121.44(12)
C47 C42 Si1 122.13(13)
C42 C43 C44 121.92(16)
C42 C43 H43 119.0
C44 C43 H43 119.0
C45 C44 C43 120.45(18)
C45 C44 H44 119.8
C43 C44 H44 119.8
C44 C45 C46 119.08(19)
C44 C45 H45 120.5
C46 C45 H45 120.5
C47 C46 C45 119.67(16)
C47 C46 H46 120.2
C45 C46 H46 120.2
C46 C47 C42 122.39(17)
C46 C47 H47 118.8
C42 C47 H47 118.8
Si2 C48 H48A 109.5
Si2 C48 H48B 109.5
H48A C48 H48B 109.5
Si2 C48 H48C 109.5
H48A C48 H48C 109.5
H48B C48 H48C 109.5
C50 C49 C54 116.44(17)
C50 C49 Si2 120.91(14)
C54 C49 Si2 122.56(13)
C51 C50 C49 121.56(19)
C51 C50 H50 119.2
C49 C50 H50 119.2
C52 C51 C50 120.51(19)
C52 C51 H51 119.7
C50 C51 H51 119.7
C51 C52 C53 119.9(2)
C51 C52 H52 120.1
C53 C52 H52 120.1
C52 C53 C54 120.3(2)
C52 C53 H53 119.8
C54 C53 H53 119.8
C53 C54 C49 121.28(18)
C53 C54 H54 119.4
C49 C54 H54 119.4
C60 C55 C56 117.31(16)
C60 C55 Si2 121.60(12)
C56 C55 Si2 120.88(13)
C57 C56 C55 121.15(17)
C57 C56 H56 119.4
C55 C56 H56 119.4
C56 C57 C58 119.76(18)
C56 C57 H57 120.1
C58 C57 H57 120.1
C59 C58 C57 119.74(17)
C59 C58 H58 120.1
C57 C58 H58 120.1
C58 C59 C60 120.83(18)
C58 C59 H59 119.6
C60 C59 H59 119.6
C59 C60 C55 121.18(18)
C59 C60 H60 119.4
C55 C60 H60 119.4
C66 C61 C62 131.0(12)
C66 C61 C64 51.1(7)
C62 C61 C64 121.3(9)
C66 C61 C63 79.6(8)
C62 C61 C63 55.3(5)
C64 C61 C63 74.5(7)
C61 C62 C63 80.0(6)
C62 C63 C65 121.6(4)
C62 C63 C61 44.7(3)
C65 C63 C61 88.3(5)
C66 C64 C61 43.7(3)
C66 C65 C63 70.1(5)
C61 C66 C64 85.2(7)
C61 C66 C65 115.5(13)
C64 C66 C65 101.2(7)

loop_
_geom_bond_atom_site_label_1
_geom_bond_atom_site_label_2
_geom_bond_distance
P1 O1 1.6185(11)
P1 O3 1.6294(11)
P1 O2 1.6524(10)
Si1 C35 1.8592(17)
Si1 C36 1.8766(16)
Si1 C42 1.8821(18)
Si1 C16 1.8958(16)
Si2 C55 1.8634(17)
Si2 C48 1.8716(16)
Si2 C49 1.8814(19)
Si2 C33 1.8844(16)
O1 C15 1.4120(18)
O2 C34 1.3932(17)
O3 C2 1.3954(17)
O4 C6 1.3911(18)
O4 H4 0.8400
C1 C6 1.374(2)
C1 C2 1.384(2)
C1 H1 0.9500
C2 C3 1.396(2)
C3 C4 1.402(2)
C3 C7 1.536(2)
C4 C5 1.399(2)
C4 H4A 0.9500
C5 C6 1.391(2)
C5 C11 1.550(2)
C7 C9 1.533(2)
C7 C8 1.535(2)
C7 C10 1.536(2)
C8 H8A 0.9800
C8 H8B 0.9800
C8 H8C 0.9800
C9 H9A 0.9800
C9 H9B 0.9800
C9 H9C 0.9800
C10 H10A 0.9800
C10 H10B 0.9800
C10 H10C 0.9800
C11 C13 1.522(2)
C11 C12 1.523(3)
C11 C14 1.528(2)
C12 H12A 0.9800
C12 H12B 0.9800
C12 H12C 0.9800
C13 H13A 0.9800
C13 H13B 0.9800
C13 H13C 0.9800
C14 H14A 0.9800
C14 H14B 0.9800
C14 H14C 0.9800
C15 C24 1.370(2)
C15 C16 1.423(2)
C16 C17 1.359(2)
C17 C18 1.417(2)
C17 H17 0.9500
C18 C23 1.413(2)
C18 C19 1.420(2)
C19 C20 1.366(2)
C19 H19 0.9500
C20 C21 1.399(3)
C20 H20 0.9500
C21 C22 1.357(2)
C21 H21 0.9500
C22 C23 1.415(2)
C22 H22 0.9500
C23 C24 1.432(2)
C24 C25 1.478(2)
C25 C34 1.376(2)
C25 C26 1.445(2)
C26 C27 1.405(2)
C26 C31 1.411(2)
C27 C28 1.369(2)
C27 H27 0.9500
C28 C29 1.388(2)
C28 H28 0.9500
C29 C30 1.371(2)
C29 H29 0.9500
C30 C31 1.428(2)
C30 H30 0.9500
C31 C32 1.427(2)
C32 C33 1.374(2)
C32 H32 0.9500
C33 C34 1.424(2)
C35 H35A 0.9800
C35 H35B 0.9800
C35 H35C 0.9800
C36 C41 1.386(2)
C36 C37 1.406(2)
C37 C38 1.382(2)
C37 H37 0.9500
C38 C39 1.382(3)
C38 H38 0.9500
C39 C40 1.378(2)
C39 H39 0.9500
C40 C41 1.388(2)
C40 H40 0.9500
C41 H41 0.9500
C42 C43 1.381(2)
C42 C47 1.396(2)
C43 C44 1.382(3)
C43 H43 0.9500
C44 C45 1.376(2)
C44 H44 0.9500
C45 C46 1.384(2)
C45 H45 0.9500
C46 C47 1.377(3)
C46 H46 0.9500
C47 H47 0.9500
C48 H48A 0.9800
C48 H48B 0.9800
C48 H48C 0.9800
C49 C50 1.395(2)
C49 C54 1.397(2)
C50 C51 1.392(3)
C50 H50 0.9500
C51 C52 1.348(3)
C51 H51 0.9500
C52 C53 1.374(3)
C52 H52 0.9500
C53 C54 1.387(3)
C53 H53 0.9500
C54 H54 0.9500
C55 C60 1.398(2)
C55 C56 1.405(2)
C56 C57 1.381(3)
C56 H56 0.9500
C57 C58 1.396(3)
C57 H57 0.9500
C58 C59 1.362(3)
C58 H58 0.9500
C59 C60 1.378(3)
C59 H59 0.9500
C60 H60 0.9500
C61 C66 1.295(8)
C61 C62 1.371(8)
C61 C64 1.869(10)
C61 C63 1.918(10)
C62 C63 1.601(8)
C63 C65 1.868(11)
C64 C66 1.459(15)
C65 C66 1.808(15)

loop_
_geom_torsion_atom_site_label_1
_geom_torsion_atom_site_label_2
_geom_torsion_atom_site_label_3
_geom_torsion_atom_site_label_4
_geom_torsion
O3 P1 O1 C15 -52.76(11)
O2 P1 O1 C15 43.44(12)
O1 P1 O2 C34 47.33(13)
O3 P1 O2 C34 146.68(12)
O1 P1 O3 C2 -167.31(10)
O2 P1 O3 C2 89.40(11)
C6 C1 C2 O3 178.99(14)
C6 C1 C2 C3 2.5(3)
P1 O3 C2 C1 41.69(18)
P1 O3 C2 C3 -141.71(13)
C1 C2 C3 C4 -3.3(2)
O3 C2 C3 C4 -179.80(13)
C1 C2 C3 C7 176.87(15)
O3 C2 C3 C7 0.4(2)
C2 C3 C4 C5 1.4(2)
C7 C3 C4 C5 -178.74(15)
C3 C4 C5 C6 1.3(2)
C3 C4 C5 C11 178.79(16)
C2 C1 C6 O4 -179.26(15)
C2 C1 C6 C5 0.5(3)
C4 C5 C6 C1 -2.2(2)
C11 C5 C6 C1 -179.72(16)
C4 C5 C6 O4 177.52(14)
C11 C5 C6 O4 0.0(2)
C2 C3 C7 C9 -55.8(2)
C4 C3 C7 C9 124.38(16)
C2 C3 C7 C8 65.5(2)
C4 C3 C7 C8 -114.33(16)
C2 C3 C7 C10 -173.49(15)
C4 C3 C7 C10 6.7(2)
C6 C5 C11 C13 62.3(2)
C4 C5 C11 C13 -115.06(17)
C6 C5 C11 C12 -60.4(2)
C4 C5 C11 C12 122.33(17)
C6 C5 C11 C14 -178.36(16)
C4 C5 C11 C14 4.3(2)
P1 O1 C15 C24 -67.70(15)
P1 O1 C15 C16 113.58(12)
C24 C15 C16 C17 3.9(2)
O1 C15 C16 C17 -177.49(12)
C24 C15 C16 Si1 -174.79(11)
O1 C15 C16 Si1 3.84(18)
C35 Si1 C16 C17 126.25(13)
C36 Si1 C16 C17 -109.02(12)
C42 Si1 C16 C17 6.81(13)
C35 Si1 C16 C15 -55.13(14)
C36 Si1 C16 C15 69.61(13)
C42 Si1 C16 C15 -174.57(12)
C15 C16 C17 C18 4.3(2)
Si1 C16 C17 C18 -176.96(10)
C16 C17 C18 C23 -5.1(2)
C16 C17 C18 C19 174.32(14)
C23 C18 C19 C20 4.0(2)
C17 C18 C19 C20 -175.40(14)
C18 C19 C20 C21 0.5(2)
C19 C20 C21 C22 -3.7(3)
C20 C21 C22 C23 2.3(2)
C17 C18 C23 C22 174.10(13)
C19 C18 C23 C22 -5.4(2)
C17 C18 C23 C24 -2.0(2)
C19 C18 C23 C24 178.59(13)
C21 C22 C23 C18 2.3(2)
C21 C22 C23 C24 178.24(14)
O1 C15 C24 C23 170.80(12)
C16 C15 C24 C23 -10.6(2)
O1 C15 C24 C25 -7.42(19)
C16 C15 C24 C25 171.21(13)
C18 C23 C24 C15 9.3(2)
C22 C23 C24 C15 -166.60(13)
C18 C23 C24 C25 -172.48(13)
C22 C23 C24 C25 11.6(2)
C15 C24 C25 C34 58.68(19)
C23 C24 C25 C34 -119.48(16)
C15 C24 C25 C26 -121.06(15)
C23 C24 C25 C26 60.79(18)
C34 C25 C26 C27 -175.19(13)
C24 C25 C26 C27 4.6(2)
C34 C25 C26 C31 1.81(19)
C24 C25 C26 C31 -178.45(13)
C31 C26 C27 C28 0.3(2)
C25 C26 C27 C28 177.34(14)
C26 C27 C28 C29 0.0(2)
C27 C28 C29 C30 -0.1(3)
C28 C29 C30 C31 -0.1(2)
C27 C26 C31 C32 -179.07(13)
C25 C26 C31 C32 3.8(2)
C27 C26 C31 C30 -0.5(2)
C25 C26 C31 C30 -177.64(12)
C29 C30 C31 C26 0.4(2)
C29 C30 C31 C32 178.93(14)
C26 C31 C32 C33 -4.1(2)
C30 C31 C32 C33 177.38(13)
C31 C32 C33 C34 -1.3(2)
C31 C32 C33 Si2 172.58(11)
C55 Si2 C33 C32 117.31(13)
C48 Si2 C33 C32 -120.29(13)
C49 Si2 C33 C32 -2.20(14)
C55 Si2 C33 C34 -69.03(13)
C48 Si2 C33 C34 53.37(13)
C49 Si2 C33 C34 171.46(11)
C26 C25 C34 O2 174.97(11)
C24 C25 C34 O2 -4.78(19)
C26 C25 C34 C33 -7.8(2)
C24 C25 C34 C33 172.48(13)
P1 O2 C34 C25 -71.18(15)
P1 O2 C34 C33 111.35(13)
C32 C33 C34 C25 7.5(2)
Si2 C33 C34 C25 -166.62(11)
C32 C33 C34 O2 -175.21(11)
Si2 C33 C34 O2 10.64(17)
C35 Si1 C36 C41 156.54(16)
C42 Si1 C36 C41 -86.12(17)
C16 Si1 C36 C41 28.78(18)
C35 Si1 C36 C37 -29.28(18)
C42 Si1 C36 C37 88.07(16)
C16 Si1 C36 C37 -157.04(15)
C41 C36 C37 C38 0.3(3)
Si1 C36 C37 C38 -174.11(15)
C36 C37 C38 C39 0.1(3)
C37 C38 C39 C40 -0.3(3)
C38 C39 C40 C41 0.0(3)
C37 C36 C41 C40 -0.6(3)
Si1 C36 C41 C40 173.81(16)
C39 C40 C41 C36 0.4(3)
C35 Si1 C42 C43 120.36(14)
C36 Si1 C42 C43 2.01(15)
C16 Si1 C42 C43 -115.76(14)
C35 Si1 C42 C47 -59.09(15)
C36 Si1 C42 C47 -177.44(14)
C16 Si1 C42 C47 64.80(15)
C47 C42 C43 C44 0.7(3)
Si1 C42 C43 C44 -178.75(15)
C42 C43 C44 C45 -2.5(3)
C43 C44 C45 C46 2.1(3)
C44 C45 C46 C47 0.1(3)
C45 C46 C47 C42 -2.0(3)
C43 C42 C47 C46 1.5(3)
Si1 C42 C47 C46 -178.98(14)
C55 Si2 C49 C50 -175.89(12)
C48 Si2 C49 C50 62.77(14)
C33 Si2 C49 C50 -55.04(13)
C55 Si2 C49 C54 7.61(15)
C48 Si2 C49 C54 -113.73(14)
C33 Si2 C49 C54 128.46(13)
C54 C49 C50 C51 -1.3(2)
Si2 C49 C50 C51 -178.01(11)
C49 C50 C51 C52 1.4(2)
C50 C51 C52 C53 -0.6(3)
C51 C52 C53 C54 -0.1(3)
C52 C53 C54 C49 0.2(3)
C50 C49 C54 C53 0.6(2)
Si2 C49 C54 C53 177.20(13)
C48 Si2 C55 C60 1.06(19)
C49 Si2 C55 C60 -118.97(16)
C33 Si2 C55 C60 121.96(16)
C48 Si2 C55 C56 175.64(15)
C49 Si2 C55 C56 55.61(17)
C33 Si2 C55 C56 -63.46(17)
C60 C55 C56 C57 1.5(3)
Si2 C55 C56 C57 -173.30(16)
C55 C56 C57 C58 -1.3(3)
C56 C57 C58 C59 0.0(3)
C57 C58 C59 C60 1.2(3)
C58 C59 C60 C55 -0.9(3)
C56 C55 C60 C59 -0.4(3)
Si2 C55 C60 C59 174.38(16)
C66 C61 C62 C63 26.9(11)
C64 C61 C62 C63 -36.7(5)
C61 C62 C63 C65 -47.9(7)
C66 C61 C63 C62 -159.7(10)
C64 C61 C63 C62 148.0(5)
C66 C61 C63 C65 -18.9(10)
C62 C61 C63 C65 140.8(5)
C64 C61 C63 C65 -71.2(5)
C62 C61 C64 C66 119.7(14)
C63 C61 C64 C66 89.1(12)
C62 C63 C65 C66 45.6(9)
C61 C63 C65 C66 14.1(7)
C62 C61 C66 C64 -100.6(17)
C63 C61 C66 C64 -78.4(10)
C62 C61 C66 C65 -0.4(16)
C64 C61 C66 C65 100.2(7)
C63 C61 C66 C65 21.8(8)
C61 C64 C66 C65 -115.0(12)
C63 C65 C66 C61 -23.5(9)
C63 C65 C66 C64 66.5(8)
